data_4067770
loop_
_publ_author_name
'Kawakami, Yoshiteru'
'Sakuma, Yoshinobu'
'Wakuda, Takashi'
'Nakai, Tatsuya'
'Shirasaka, Masayoshi'
'Kabe, Yoshio'

_publ_section_title
;
 Hydrogen-Bonding 3D Networks by Polyhedral Organosilanols: Selective
 Inclusion of Hydrocarbons in Open Frameworks
;
_journal_issue 15
_journal_name_full Organometallics
_journal_page_first 3281
_journal_paper_doi 10.1021/om901120m
_journal_volume 29
_journal_year 2010
_chemical_compound_source 'synthetical product'
_chemical_formula_moiety 'C49 H76 O4 Si4, C9 H9'
_chemical_formula_sum 'C58 H85 O4 Si4'
_chemical_formula_weight 958.61
_chemical_name_common Tetrakis(4-diisopropylhydroxysilylphenyl)methane
_chemical_name_systematic
;
 ?
;
_space_group_IT_number 14
_symmetry_cell_setting monoclinic
_symmetry_space_group_name_Hall '-P 2yn'
_symmetry_space_group_name_H-M 'P 1 21/n 1'
_atom_sites_solution_hydrogens geom
_atom_sites_solution_primary direct
_atom_sites_solution_secondary difmap
_audit_creation_method SHELXL
_cell_angle_alpha 90.00
_cell_angle_beta 90.61(1)
_cell_angle_gamma 90.00
_cell_formula_units_Z 4
_cell_length_a 12.791(2)
_cell_length_b 26.646(5)
_cell_length_c 17.054(4)
_cell_measurement_reflns_used 0
_cell_measurement_temperature 150(2)
_cell_measurement_theta_max 0
_cell_measurement_theta_min 0
_cell_volume 5812(2)
_computing_molecular_graphics 'Ortep-3 for Windows (Farrugia, 1997)'
_computing_publication_material 'WinGX publication routines (Farrugia, 1999)'
_computing_structure_refinement 'SHELXL-97 (Sheldrick, 1997)'
_computing_structure_solution 'SIR97 (Giacovazzo et al, 1997)'
_diffrn_ambient_temperature 150(2)
_diffrn_measured_fraction_theta_full 0.992
_diffrn_measured_fraction_theta_max 0.992
_diffrn_radiation_monochromator graphite
_diffrn_radiation_source 'fine-focus sealed tube'
_diffrn_radiation_type MoK\a
_diffrn_radiation_wavelength 0.71073
_diffrn_reflns_av_R_equivalents 0.1126
_diffrn_reflns_av_sigmaI/netI 0.0948
_diffrn_reflns_limit_h_max 16
_diffrn_reflns_limit_h_min -16
_diffrn_reflns_limit_k_max 34
_diffrn_reflns_limit_k_min -33
_diffrn_reflns_limit_l_max 22
_diffrn_reflns_limit_l_min -22
_diffrn_reflns_number 54122
_diffrn_reflns_theta_full 27.48
_diffrn_reflns_theta_max 27.48
_diffrn_reflns_theta_min 3.03
_exptl_absorpt_coefficient_mu 0.144
_exptl_absorpt_correction_type none
_exptl_crystal_colour colourless
_exptl_crystal_density_diffrn 1.094
_exptl_crystal_density_method 'not measured'
_exptl_crystal_description prism
_exptl_crystal_F_000 2084
_exptl_crystal_size_max 0.5
_exptl_crystal_size_mid 0.4
_exptl_crystal_size_min 0.4
_refine_diff_density_max 0.581
_refine_diff_density_min -0.478
_refine_diff_density_rms 0.081
_refine_ls_extinction_method none
_refine_ls_goodness_of_fit_ref 1.035
_refine_ls_hydrogen_treatment mixed
_refine_ls_matrix_type full
_refine_ls_number_parameters 587
_refine_ls_number_reflns 13231
_refine_ls_number_restraints 22
_refine_ls_restrained_S_all 1.036
_refine_ls_R_factor_all 0.1223
_refine_ls_R_factor_gt 0.0809
_refine_ls_shift/su_max 0.004
_refine_ls_shift/su_mean 0.000
_refine_ls_structure_factor_coef Fsqd
_refine_ls_weighting_details 'calc w=1/[\s^2^(Fo^2^)+(0.1114P)^2^+3.6494P] where P=(Fo^2^+2Fc^2^)/3'
_refine_ls_weighting_scheme calc
_refine_ls_wR_factor_gt 0.2001
_refine_ls_wR_factor_ref 0.2284
_reflns_number_gt 8587
_reflns_number_total 13231
_reflns_threshold_expression >2sigma(I)
_cod_data_source_file om901120m_si_001.cif
_cod_data_source_block C(C6H4Si(i-Pr)2OH)4_1.5C6H6
_cod_original_cell_volume 5812.2(20)
_cod_original_sg_symbol_H-M 'P 21/n'
_cod_database_code 4067770

loop_
_symmetry_equiv_pos_as_xyz
'x, y, z'
'-x+1/2, y+1/2, -z+1/2'
'-x, -y, -z'
'x-1/2, -y-1/2, z-1/2'

loop_
_atom_site_label
_atom_site_type_symbol
_atom_site_fract_x
_atom_site_fract_y
_atom_site_fract_z
_atom_site_U_iso_or_equiv
_atom_site_adp_type
_atom_site_occupancy
_atom_site_symmetry_multiplicity
_atom_site_calc_flag
_atom_site_refinement_flags
_atom_site_disorder_assembly
_atom_site_disorder_group
C1 C 0.2761(2) 0.09720(10) 0.66779(16) 0.0231(6) Uani 1 1 d . . .
C2 C 0.2223(2) 0.12686(10) 0.73353(17) 0.0246(6) Uani 1 1 d . . .
C3 C 0.2494(2) 0.17661(11) 0.74852(19) 0.0304(6) Uani 1 1 d . . .
H3 H 0.2996 0.1922 0.7178 0.037 Uiso 1 1 calc R . .
C4 C 0.2026(3) 0.20322(11) 0.8084(2) 0.0329(7) Uani 1 1 d . . .
H4 H 0.2226 0.2363 0.8172 0.039 Uiso 1 1 calc R . .
C5 C 0.1268(3) 0.18209(11) 0.85582(18) 0.0308(6) Uani 1 1 d . . .
C6 C 0.0944(3) 0.13345(12) 0.8364(2) 0.0363(7) Uani 1 1 d . . .
H6 H 0.0407 0.1186 0.8645 0.044 Uiso 1 1 calc R . .
C7 C 0.1410(3) 0.10681(11) 0.77597(19) 0.0332(7) Uani 1 1 d . . .
H7 H 0.1168 0.0748 0.7639 0.040 Uiso 1 1 calc R . .
C8 C -0.0871(4) 0.24186(18) 1.0375(3) 0.0664(13) Uani 1 1 d . A .
H8A H -0.1616 0.2419 1.0437 0.100 Uiso 1 1 calc R . .
H8B H -0.0623 0.2758 1.0354 0.100 Uiso 1 1 calc R . .
H8C H -0.0549 0.2249 1.0811 0.100 Uiso 1 1 calc R . .
C9 C -0.0596(3) 0.21504(16) 0.9621(3) 0.0546(11) Uani 1 1 d . . .
C10 C -0.1184(5) 0.2363(3) 0.8961(4) 0.064(2) Uani 0.755(11) 1 d P A 1
H10A H -0.1002 0.2189 0.8489 0.096 Uiso 0.755(11) 1 calc PR A 1
H10B H -0.1018 0.2712 0.8910 0.096 Uiso 0.755(11) 1 calc PR A 1
H10C H -0.1920 0.2326 0.9052 0.096 Uiso 0.755(11) 1 calc PR A 1
C11 C 0.2679(5) 0.1787(3) 1.0217(3) 0.0873(19) Uani 1 1 d . A .
H11A H 0.2954 0.2114 1.0109 0.131 Uiso 1 1 calc R . .
H11B H 0.2829 0.1566 0.9788 0.131 Uiso 1 1 calc R . .
H11C H 0.2996 0.1658 1.0688 0.131 Uiso 1 1 calc R . .
C12 C 0.1508(4) 0.18208(16) 1.0322(2) 0.0544(10) Uani 1 1 d . . .
H12 H 0.1390 0.2029 1.0787 0.065 Uiso 1 1 calc R A .
C13 C 0.1042(7) 0.1299(2) 1.0499(4) 0.103(2) Uani 1 1 d . A .
H13A H 0.0300 0.1329 1.0564 0.155 Uiso 1 1 calc R . .
H13B H 0.1352 0.1169 1.0972 0.155 Uiso 1 1 calc R . .
H13C H 0.1185 0.1076 1.0072 0.155 Uiso 1 1 calc R . .
C14 C 0.3904(2) 0.11352(10) 0.65532(16) 0.0230(6) Uani 1 1 d . . .
C15 C 0.4552(2) 0.12474(12) 0.71988(17) 0.0298(6) Uani 1 1 d . . .
H15 H 0.4269 0.1257 0.7699 0.036 Uiso 1 1 calc R . .
C16 C 0.5610(2) 0.13448(13) 0.71034(18) 0.0322(7) Uani 1 1 d . . .
H16 H 0.6017 0.1418 0.7543 0.039 Uiso 1 1 calc R . .
C17 C 0.6075(2) 0.13363(11) 0.63770(18) 0.0271(6) Uani 1 1 d . . .
C18 C 0.5427(2) 0.12200(13) 0.57357(19) 0.0331(7) Uani 1 1 d . . .
H18 H 0.5709 0.1213 0.5236 0.040 Uiso 1 1 calc R . .
C19 C 0.4373(2) 0.11143(13) 0.58279(18) 0.0317(7) Uani 1 1 d . . .
H19 H 0.3973 0.1027 0.5390 0.038 Uiso 1 1 calc R . .
C20 C 0.7578(4) 0.23589(17) 0.7025(3) 0.0649(12) Uani 1 1 d . . .
H20A H 0.6859 0.2302 0.7156 0.097 Uiso 1 1 calc R . .
H20B H 0.7612 0.2535 0.6534 0.097 Uiso 1 1 calc R . .
H20C H 0.7908 0.2556 0.7428 0.097 Uiso 1 1 calc R . .
C21 C 0.8137(3) 0.18592(14) 0.6954(2) 0.0400(8) Uani 1 1 d . . .
H21 H 0.8114 0.1695 0.7467 0.048 Uiso 1 1 calc R . .
C22 C 0.9293(3) 0.19355(19) 0.6749(3) 0.0624(12) Uani 1 1 d . . .
H22A H 0.9630 0.1615 0.6706 0.094 Uiso 1 1 calc R . .
H22B H 0.9630 0.2129 0.7153 0.094 Uiso 1 1 calc R . .
H22C H 0.9341 0.2110 0.6258 0.094 Uiso 1 1 calc R . .
C23 C 0.8048(5) 0.05666(19) 0.7101(3) 0.0756(16) Uani 1 1 d . . .
H23A H 0.8294 0.0801 0.7488 0.113 Uiso 1 1 calc R . .
H23B H 0.8448 0.0263 0.7139 0.113 Uiso 1 1 calc R . .
H23C H 0.7324 0.0494 0.7189 0.113 Uiso 1 1 calc R . .
C24 C 0.8175(3) 0.07943(15) 0.6277(2) 0.0431(8) Uani 1 1 d . . .
H24 H 0.8924 0.0850 0.6196 0.052 Uiso 1 1 calc R . .
C25 C 0.7790(4) 0.04314(16) 0.5634(3) 0.0587(11) Uani 1 1 d . . .
H25A H 0.7878 0.0584 0.5129 0.088 Uiso 1 1 calc R . .
H25B H 0.7064 0.0358 0.5711 0.088 Uiso 1 1 calc R . .
H25C H 0.8188 0.0126 0.5660 0.088 Uiso 1 1 calc R . .
C26 C 0.2891(2) 0.04092(10) 0.68740(17) 0.0240(6) Uani 1 1 d . . .
C27 C 0.3022(2) 0.00600(11) 0.62777(18) 0.0276(6) Uani 1 1 d . . .
H27 H 0.2939 0.0159 0.5758 0.033 Uiso 1 1 calc R . .
C28 C 0.3275(2) -0.04360(11) 0.64483(18) 0.0292(6) Uani 1 1 d . . .
H28 H 0.3344 -0.0663 0.6038 0.035 Uiso 1 1 calc R . .
C29 C 0.3429(2) -0.06028(11) 0.72141(18) 0.0279(6) Uani 1 1 d . . .
C30 C 0.3317(3) -0.02456(12) 0.78073(19) 0.0364(7) Uani 1 1 d . . .
H30 H 0.3419 -0.0343 0.8326 0.044 Uiso 1 1 calc R . .
C31 C 0.3057(3) 0.02487(12) 0.76449(19) 0.0358(7) Uani 1 1 d . . .
H31 H 0.2994 0.0477 0.8055 0.043 Uiso 1 1 calc R . .
C32 C 0.5605(3) -0.1214(2) 0.6452(3) 0.0604(12) Uani 1 1 d . . .
H32A H 0.5209 -0.1405 0.6075 0.091 Uiso 1 1 calc R . .
H32B H 0.6334 -0.1289 0.6399 0.091 Uiso 1 1 calc R . .
H32C H 0.5492 -0.0862 0.6363 0.091 Uiso 1 1 calc R . .
C33 C 0.5254(3) -0.13511(15) 0.7277(2) 0.0439(8) Uani 1 1 d . . .
H33 H 0.5416 -0.1707 0.7360 0.053 Uiso 1 1 calc R . .
C34 C 0.5879(3) -0.1049(3) 0.7883(3) 0.0772(16) Uani 1 1 d . . .
H34A H 0.5658 -0.1138 0.8401 0.116 Uiso 1 1 calc R . .
H34B H 0.5762 -0.0697 0.7799 0.116 Uiso 1 1 calc R . .
H34C H 0.6610 -0.1121 0.7830 0.116 Uiso 1 1 calc R . .
C35 C 0.3798(4) -0.19691(16) 0.8669(3) 0.0628(12) Uani 1 1 d . . .
H35A H 0.4532 -0.2005 0.8574 0.094 Uiso 1 1 calc R . .
H35B H 0.3416 -0.2209 0.8359 0.094 Uiso 1 1 calc R . .
H35C H 0.3664 -0.2026 0.9215 0.094 Uiso 1 1 calc R . .
C36 C 0.3447(3) -0.14367(12) 0.8446(2) 0.0379(7) Uani 1 1 d . . .
H36 H 0.3816 -0.1204 0.8797 0.046 Uiso 1 1 calc R . .
C37 C 0.2278(3) -0.13708(17) 0.8590(3) 0.0552(10) Uani 1 1 d . . .
H37A H 0.2071 -0.1037 0.8447 0.083 Uiso 1 1 calc R . .
H37B H 0.2137 -0.1426 0.9135 0.083 Uiso 1 1 calc R . .
H37C H 0.1892 -0.1609 0.8279 0.083 Uiso 1 1 calc R . .
C38 C 0.2064(2) 0.10699(10) 0.59502(17) 0.0240(6) Uani 1 1 d . . .
C39 C 0.1231(2) 0.07603(11) 0.57404(18) 0.0272(6) Uani 1 1 d . . .
H39 H 0.1109 0.0469 0.6027 0.033 Uiso 1 1 calc R . .
C40 C 0.0579(2) 0.08785(12) 0.51093(18) 0.0291(6) Uani 1 1 d . . .
H40 H 0.0031 0.0662 0.4983 0.035 Uiso 1 1 calc R . .
C41 C 0.0718(2) 0.13107(11) 0.46590(18) 0.0273(6) Uani 1 1 d . . .
C42 C 0.1539(3) 0.16223(13) 0.4895(2) 0.0385(8) Uani 1 1 d . . .
H42 H 0.1661 0.1915 0.4615 0.046 Uiso 1 1 calc R . .
C43 C 0.2175(3) 0.15117(12) 0.5530(2) 0.0359(8) Uani 1 1 d . . .
H43 H 0.2691 0.1739 0.5680 0.043 Uiso 1 1 calc R . .
C44 C -0.0264(3) 0.04631(14) 0.3153(3) 0.0492(9) Uani 1 1 d . . .
H44A H -0.0988 0.0477 0.3292 0.074 Uiso 1 1 calc R . .
H44B H 0.0136 0.0327 0.3582 0.074 Uiso 1 1 calc R . .
H44C H -0.0184 0.0254 0.2699 0.074 Uiso 1 1 calc R . .
C45 C 0.0125(3) 0.09918(13) 0.29686(19) 0.0349(7) Uani 1 1 d . . .
H45 H -0.0269 0.1108 0.2507 0.042 Uiso 1 1 calc R . .
C46 C 0.1275(3) 0.09814(17) 0.2741(3) 0.0524(10) Uani 1 1 d . . .
H46A H 0.1505 0.1316 0.2625 0.079 Uiso 1 1 calc R . .
H46B H 0.1360 0.0773 0.2287 0.079 Uiso 1 1 calc R . .
H46C H 0.1685 0.0848 0.3168 0.079 Uiso 1 1 calc R . .
C47 C -0.0227(5) 0.25022(16) 0.4024(3) 0.0712(15) Uani 1 1 d . . .
H47A H 0.0064 0.2434 0.4533 0.107 Uiso 1 1 calc R . .
H47B H -0.0976 0.2484 0.4045 0.107 Uiso 1 1 calc R . .
H47C H -0.0022 0.2832 0.3859 0.107 Uiso 1 1 calc R . .
C48 C 0.0176(3) 0.21121(13) 0.3434(2) 0.0408(8) Uani 1 1 d . . .
H48 H 0.0937 0.2149 0.3403 0.049 Uiso 1 1 calc R . .
C49 C -0.0291(3) 0.22209(16) 0.2619(3) 0.0529(10) Uani 1 1 d . . .
H49A H -0.0041 0.1977 0.2252 0.079 Uiso 1 1 calc R . .
H49B H -0.0084 0.2550 0.2454 0.079 Uiso 1 1 calc R . .
H49C H -0.1040 0.2204 0.2642 0.079 Uiso 1 1 calc R . .
C56 C 0.9000(9) 0.0162(4) 0.0057(8) 0.144(3) Uani 1 1 d D . .
H56 H 0.8313 0.0272 0.0096 0.173 Uiso 1 1 calc R . .
C57 C 0.9566(11) 0.0050(4) 0.0695(6) 0.129(3) Uani 1 1 d D . .
H57 H 0.9252 0.0088 0.1181 0.155 Uiso 1 1 calc R . .
C58 C 0.9486(11) 0.0105(4) -0.0683(6) 0.134(3) Uani 1 1 d D . .
H58 H 0.9126 0.0178 -0.1145 0.161 Uiso 1 1 calc R . .
C59 C -0.1248(16) 0.1767(8) 0.9222(14) 0.072(7) Uani 0.245(11) 1 d P A 2
H59A H -0.0902 0.1654 0.8758 0.108 Uiso 0.245(11) 1 calc PR A 2
H59B H -0.1913 0.1910 0.9082 0.108 Uiso 0.245(11) 1 calc PR A 2
H59C H -0.1352 0.1488 0.9569 0.108 Uiso 0.245(11) 1 calc PR A 2
O1 O 0.1315(2) 0.27252(9) 0.94717(16) 0.0435(6) Uani 1 1 d D . .
O2 O 0.76584(19) 0.16511(11) 0.53263(15) 0.0430(6) Uani 1 1 d D . .
O3 O 0.32144(19) -0.16304(9) 0.67688(15) 0.0377(5) Uani 1 1 d D . .
O4 O -0.13602(18) 0.14050(10) 0.39937(15) 0.0402(6) Uani 1 1 d D . .
Si1 Si 0.08575(7) 0.21442(3) 0.94802(5) 0.0327(2) Uani 1 1 d . A .
Si2 Si 0.75117(6) 0.14223(3) 0.62204(5) 0.0301(2) Uani 1 1 d . . .
Si3 Si 0.38183(7) -0.12683(3) 0.74190(5) 0.0283(2) Uani 1 1 d . . .
Si4 Si -0.01135(6) 0.14574(3) 0.37725(5) 0.0273(2) Uani 1 1 d . . .
C50 C 0.6316(10) 0.1259(5) 0.9388(8) 0.184(5) Uiso 1 1 d D . .
H50 H 0.6578 0.1581 0.9470 0.221 Uiso 1 1 calc R . .
C51 C 0.5279(10) 0.1140(5) 0.9569(7) 0.182(5) Uiso 1 1 d D . .
H51 H 0.4868 0.1396 0.9770 0.219 Uiso 1 1 calc R . .
C52 C 0.4817(11) 0.0678(6) 0.9476(8) 0.199(5) Uiso 1 1 d D . .
H52 H 0.4117 0.0621 0.9589 0.238 Uiso 1 1 calc R . .
C54 C 0.6443(12) 0.0415(6) 0.8960(9) 0.221(6) Uiso 1 1 d D . .
H54 H 0.6811 0.0167 0.8697 0.265 Uiso 1 1 calc R . .
C55 C 0.6939(11) 0.0879(6) 0.9081(9) 0.204(6) Uiso 1 1 d D . .
H55 H 0.7640 0.0930 0.8963 0.244 Uiso 1 1 calc R . .
C53 C 0.5462(12) 0.0304(6) 0.9202(9) 0.221(6) Uiso 1 1 d D . .
H53 H 0.5225 -0.0026 0.9183 0.265 Uiso 1 1 calc R . .
H1 H 0.137(4) 0.2876(15) 0.9097(17) 0.050 Uiso 1 1 d D . .
H2 H 0.727(3) 0.1831(14) 0.522(3) 0.050 Uiso 1 1 d D . .
H3A H 0.2641(17) -0.1595(17) 0.668(3) 0.050 Uiso 1 1 d D . .
H4A H -0.157(3) 0.1512(16) 0.4362(18) 0.050 Uiso 1 1 d D . .

loop_
_atom_site_aniso_label
_atom_site_aniso_U_11
_atom_site_aniso_U_22
_atom_site_aniso_U_33
_atom_site_aniso_U_23
_atom_site_aniso_U_13
_atom_site_aniso_U_12
C1 0.0232(14) 0.0212(12) 0.0249(14) -0.0005(10) -0.0014(10) -0.0006(11)
C2 0.0261(14) 0.0234(13) 0.0242(14) -0.0003(11) -0.0011(11) -0.0005(12)
C3 0.0297(15) 0.0240(13) 0.0378(17) 0.0001(12) 0.0097(12) -0.0021(12)
C4 0.0347(17) 0.0233(14) 0.0408(18) -0.0040(12) 0.0080(13) -0.0013(13)
C5 0.0355(16) 0.0290(14) 0.0277(16) -0.0015(12) 0.0024(12) 0.0029(13)
C6 0.0388(18) 0.0366(17) 0.0339(17) -0.0042(13) 0.0133(14) -0.0087(14)
C7 0.0395(18) 0.0256(14) 0.0347(17) -0.0041(12) 0.0078(13) -0.0079(13)
C8 0.062(3) 0.055(2) 0.082(4) -0.020(2) 0.033(2) 0.000(2)
C9 0.043(2) 0.048(2) 0.074(3) -0.021(2) 0.0192(19) -0.0036(18)
C10 0.041(3) 0.081(4) 0.070(4) -0.010(3) 0.001(3) 0.005(3)
C11 0.084(4) 0.121(5) 0.057(3) 0.008(3) -0.013(3) 0.049(4)
C12 0.077(3) 0.050(2) 0.036(2) -0.0022(16) 0.0016(19) 0.005(2)
C13 0.189(8) 0.058(3) 0.062(3) 0.026(3) -0.016(4) -0.021(4)
C14 0.0249(14) 0.0200(12) 0.0241(14) 0.0004(10) -0.0024(10) 0.0005(11)
C15 0.0257(14) 0.0443(17) 0.0194(14) -0.0012(12) 0.0010(11) 0.0003(13)
C16 0.0246(14) 0.0464(18) 0.0254(15) -0.0036(13) -0.0035(11) -0.0005(14)
C17 0.0248(14) 0.0309(14) 0.0257(15) 0.0002(11) -0.0011(11) 0.0025(12)
C18 0.0295(15) 0.0453(18) 0.0244(15) -0.0007(13) 0.0023(12) -0.0044(14)
C19 0.0290(15) 0.0436(17) 0.0223(15) -0.0006(12) -0.0027(11) -0.0056(14)
C20 0.065(3) 0.056(3) 0.073(3) -0.013(2) -0.015(2) 0.000(2)
C21 0.0370(18) 0.0473(19) 0.0357(18) 0.0003(15) -0.0068(14) -0.0063(16)
C22 0.038(2) 0.073(3) 0.076(3) -0.005(2) -0.010(2) -0.021(2)
C23 0.104(4) 0.064(3) 0.059(3) 0.012(2) 0.004(3) 0.044(3)
C24 0.0319(17) 0.056(2) 0.041(2) -0.0057(16) -0.0006(14) 0.0174(17)
C25 0.058(3) 0.050(2) 0.068(3) -0.012(2) -0.005(2) 0.014(2)
C26 0.0260(14) 0.0225(13) 0.0236(14) -0.0001(10) -0.0033(10) -0.0017(11)
C27 0.0330(15) 0.0269(14) 0.0229(14) 0.0007(11) -0.0010(11) 0.0029(12)
C28 0.0346(16) 0.0275(14) 0.0255(15) -0.0036(11) 0.0018(12) 0.0030(13)
C29 0.0293(15) 0.0219(13) 0.0324(16) 0.0007(11) -0.0041(12) -0.0001(12)
C30 0.055(2) 0.0290(15) 0.0252(16) 0.0009(12) -0.0083(14) 0.0026(15)
C31 0.058(2) 0.0261(14) 0.0235(15) -0.0039(12) -0.0048(14) 0.0028(14)
C32 0.038(2) 0.089(3) 0.054(3) 0.004(2) 0.0094(18) 0.010(2)
C33 0.0307(17) 0.057(2) 0.044(2) 0.0025(16) -0.0039(14) 0.0112(16)
C34 0.032(2) 0.133(5) 0.067(3) -0.011(3) -0.008(2) -0.007(3)
C35 0.087(3) 0.044(2) 0.057(3) 0.0191(19) 0.004(2) 0.009(2)
C36 0.0430(19) 0.0313(16) 0.0394(19) 0.0046(13) -0.0036(14) 0.0033(15)
C37 0.051(2) 0.058(2) 0.057(3) 0.0053(19) 0.0095(19) -0.007(2)
C38 0.0232(14) 0.0235(13) 0.0252(14) 0.0002(10) -0.0006(10) 0.0009(11)
C39 0.0256(14) 0.0268(13) 0.0292(15) 0.0044(11) 0.0007(11) -0.0040(12)
C40 0.0221(14) 0.0328(15) 0.0324(16) 0.0031(12) -0.0021(11) -0.0044(12)
C41 0.0217(14) 0.0310(14) 0.0292(15) 0.0034(11) -0.0021(11) 0.0014(12)
C42 0.0361(18) 0.0342(16) 0.045(2) 0.0161(14) -0.0117(14) -0.0078(14)
C43 0.0363(17) 0.0291(15) 0.0420(19) 0.0093(13) -0.0148(14) -0.0128(14)
C44 0.046(2) 0.043(2) 0.058(3) -0.0102(17) 0.0042(18) -0.0008(18)
C45 0.0335(17) 0.0416(17) 0.0296(16) 0.0006(13) 0.0002(13) 0.0038(14)
C46 0.042(2) 0.060(2) 0.055(2) -0.0039(19) 0.0170(17) 0.0056(19)
C47 0.100(4) 0.039(2) 0.074(3) -0.008(2) -0.020(3) 0.016(2)
C48 0.0416(19) 0.0346(17) 0.046(2) 0.0108(14) -0.0081(15) -0.0016(15)
C49 0.057(2) 0.045(2) 0.057(3) 0.0208(18) -0.0109(19) -0.0021(19)
C56 0.167(10) 0.123(7) 0.142(10) 0.011(7) -0.004(8) 0.004(7)
C57 0.178(10) 0.104(6) 0.106(7) 0.005(5) 0.002(7) -0.018(7)
C58 0.175(11) 0.115(7) 0.111(8) 0.000(5) -0.013(7) -0.014(7)
C59 0.054(11) 0.076(14) 0.086(16) -0.001(11) 0.029(10) 0.001(10)
O1 0.0576(16) 0.0330(12) 0.0401(14) -0.0040(10) 0.0076(12) -0.0077(12)
O2 0.0347(13) 0.0607(17) 0.0335(13) 0.0088(12) 0.0033(10) 0.0051(12)
O3 0.0387(13) 0.0287(11) 0.0455(14) -0.0041(10) -0.0118(11) 0.0059(11)
O4 0.0251(11) 0.0577(16) 0.0377(14) 0.0014(11) 0.0037(10) 0.0053(11)
Si1 0.0369(5) 0.0295(4) 0.0320(5) -0.0044(3) 0.0077(4) -0.0003(4)
Si2 0.0222(4) 0.0420(5) 0.0261(4) 0.0015(3) -0.0001(3) 0.0011(4)
Si3 0.0286(4) 0.0232(4) 0.0331(5) 0.0018(3) -0.0040(3) 0.0046(3)
Si4 0.0221(4) 0.0321(4) 0.0276(4) 0.0045(3) -0.0013(3) 0.0020(3)

loop_
_atom_type_symbol
_atom_type_description
_atom_type_scat_dispersion_real
_atom_type_scat_dispersion_imag
_atom_type_scat_source
C C 0.0033 0.0016 'International Tables Vol C Tables 4.2.6.8 and 6.1.1.4'
H H 0.0000 0.0000 'International Tables Vol C Tables 4.2.6.8 and 6.1.1.4'
O O 0.0106 0.0060 'International Tables Vol C Tables 4.2.6.8 and 6.1.1.4'
Si Si 0.0817 0.0704 'International Tables Vol C Tables 4.2.6.8 and 6.1.1.4'

loop_
_geom_angle_atom_site_label_1
_geom_angle_atom_site_label_2
_geom_angle_atom_site_label_3
_geom_angle
_geom_angle_site_symmetry_1
C2 C1 C38 103.9(2) .
C2 C1 C14 112.8(2) .
C38 C1 C14 112.5(2) .
C2 C1 C26 112.9(2) .
C38 C1 C26 113.5(2) .
C14 C1 C26 101.7(2) .
C7 C2 C3 117.3(3) .
C7 C2 C1 121.8(2) .
C3 C2 C1 120.7(3) .
C4 C3 C2 121.0(3) .
C3 C4 C5 122.1(3) .
C4 C5 C6 116.4(3) .
C4 C5 Si1 120.4(2) .
C6 C5 Si1 122.7(2) .
C7 C6 C5 121.3(3) .
C2 C7 C6 121.5(3) .
C10 C9 C59 68.3(10) .
C10 C9 C8 110.4(4) .
C59 C9 C8 125.5(8) .
C10 C9 Si1 114.1(4) .
C59 C9 Si1 119.3(8) .
C8 C9 Si1 110.6(3) .
C11 C12 C13 110.7(5) .
C11 C12 Si1 111.8(3) .
C13 C12 Si1 113.4(4) .
C19 C14 C15 116.9(3) .
C19 C14 C1 122.2(3) .
C15 C14 C1 120.3(3) .
C16 C15 C14 121.1(3) .
C17 C16 C15 122.2(3) .
C16 C17 C18 116.5(3) .
C16 C17 Si2 124.0(2) .
C18 C17 Si2 119.3(2) .
C19 C18 C17 121.7(3) .
C14 C19 C18 121.7(3) .
C20 C21 C22 111.0(4) .
C20 C21 Si2 113.5(3) .
C22 C21 Si2 109.5(3) .
C25 C24 C23 111.5(4) .
C25 C24 Si2 112.5(3) .
C23 C24 Si2 110.2(3) .
C27 C26 C31 117.7(3) .
C27 C26 C1 120.3(3) .
C31 C26 C1 121.1(2) .
C26 C27 C28 120.8(3) .
C27 C28 C29 122.0(3) .
C28 C29 C30 116.6(3) .
C28 C29 Si3 120.8(2) .
C30 C29 Si3 122.6(2) .
C31 C30 C29 121.9(3) .
C30 C31 C26 120.9(3) .
C32 C33 C34 109.9(4) .
C32 C33 Si3 113.0(3) .
C34 C33 Si3 111.0(3) .
C37 C36 C35 110.5(3) .
C37 C36 Si3 112.4(3) .
C35 C36 Si3 112.2(3) .
C43 C38 C39 116.9(3) .
C43 C38 C1 119.9(3) .
C39 C38 C1 122.7(3) .
C38 C39 C40 121.1(3) .
C39 C40 C41 122.2(3) .
C42 C41 C40 115.6(3) .
C42 C41 Si4 121.7(2) .
C40 C41 Si4 122.6(2) .
C43 C42 C41 122.4(3) .
C42 C43 C38 121.6(3) .
C46 C45 C44 110.7(3) .
C46 C45 Si4 111.3(3) .
C44 C45 Si4 113.8(3) .
C49 C48 C47 109.5(3) .
C49 C48 Si4 112.2(3) .
C47 C48 Si4 111.1(3) .
C57 C56 C58 117.5(11) .
C58 C57 C56 124.3(11) 3_755
C57 C58 C56 118.2(11) 3_755
O1 Si1 C12 106.52(18) .
O1 Si1 C5 108.70(14) .
C12 Si1 C5 107.91(17) .
O1 Si1 C9 110.12(17) .
C12 Si1 C9 109.9(2) .
C5 Si1 C9 113.45(17) .
O2 Si2 C17 107.30(13) .
O2 Si2 C24 108.65(16) .
C17 Si2 C24 109.09(16) .
O2 Si2 C21 109.45(16) .
C17 Si2 C21 113.07(15) .
C24 Si2 C21 109.18(17) .
O3 Si3 C33 107.24(16) .
O3 Si3 C36 111.44(15) .
C33 Si3 C36 110.65(16) .
O3 Si3 C29 107.79(13) .
C33 Si3 C29 110.31(16) .
C36 Si3 C29 109.35(15) .
O4 Si4 C48 110.09(16) .
O4 Si4 C45 106.06(15) .
C48 Si4 C45 110.87(17) .
O4 Si4 C41 109.80(14) .
C48 Si4 C41 109.19(15) .
C45 Si4 C41 110.80(14) .
C55 C50 C51 117.7(12) .
C52 C51 C50 125.8(13) .
C51 C52 C53 115.3(13) .
C53 C54 C55 124.5(15) .
C50 C55 C54 115.8(13) .
C54 C53 C52 120.2(15) .

loop_
_geom_bond_atom_site_label_1
_geom_bond_atom_site_label_2
_geom_bond_distance
_geom_bond_site_symmetry_2
C1 C2 1.540(4) .
C1 C38 1.542(4) .
C1 C14 1.543(4) .
C1 C26 1.545(4) .
C2 C7 1.381(4) .
C2 C3 1.393(4) .
C3 C4 1.385(4) .
C4 C5 1.388(5) .
C5 C6 1.399(4) .
C5 Si1 1.873(3) .
C6 C7 1.391(5) .
C8 C9 1.516(6) .
C9 C10 1.460(8) .
C9 C59 1.48(2) .
C9 Si1 1.878(4) .
C11 C12 1.514(8) .
C12 C13 1.543(7) .
C12 Si1 1.863(4) .
C14 C19 1.382(4) .
C14 C15 1.403(4) .
C15 C16 1.388(4) .
C16 C17 1.381(5) .
C17 C18 1.401(4) .
C17 Si2 1.873(3) .
C18 C19 1.387(4) .
C20 C21 1.517(6) .
C21 C22 1.537(6) .
C21 Si2 1.881(4) .
C23 C24 1.540(6) .
C24 C25 1.539(6) .
C24 Si2 1.878(4) .
C26 C27 1.390(4) .
C26 C31 1.397(4) .
C27 C28 1.391(4) .
C28 C29 1.391(4) .
C29 C30 1.398(4) .
C29 Si3 1.874(3) .
C30 C31 1.385(4) .
C32 C33 1.525(6) .
C33 C34 1.530(6) .
C33 Si3 1.867(4) .
C35 C36 1.535(5) .
C36 C37 1.528(6) .
C36 Si3 1.873(4) .
C38 C43 1.386(4) .
C38 C39 1.391(4) .
C39 C40 1.391(4) .
C40 C41 1.397(4) .
C41 C42 1.395(4) .
C41 Si4 1.880(3) .
C42 C43 1.379(4) .
C44 C45 1.528(5) .
C45 C46 1.525(5) .
C45 Si4 1.876(3) .
C47 C48 1.538(6) .
C48 C49 1.535(5) .
C48 Si4 1.875(3) .
C56 C57 1.334(11) .
C56 C58 1.421(12) .
C57 C58 1.281(13) 3_755
C58 C57 1.281(13) 3_755
O1 Si1 1.655(3) .
O2 Si2 1.655(3) .
O3 Si3 1.655(2) .
O4 Si4 1.649(2) .
C50 C55 1.395(13) .
C50 C51 1.400(13) .
C51 C52 1.375(13) .
C52 C53 1.379(14) .
C54 C53 1.357(14) .
C54 C55 1.405(13) .

loop_
_geom_torsion_atom_site_label_1
_geom_torsion_atom_site_label_2
_geom_torsion_atom_site_label_3
_geom_torsion_atom_site_label_4
_geom_torsion
_geom_torsion_site_symmetry_4
C38 C1 C2 C7 85.0(3) .
C14 C1 C2 C7 -152.9(3) .
C26 C1 C2 C7 -38.3(4) .
C38 C1 C2 C3 -90.3(3) .
C14 C1 C2 C3 31.8(4) .
C26 C1 C2 C3 146.3(3) .
C7 C2 C3 C4 5.6(5) .
C1 C2 C3 C4 -178.9(3) .
C2 C3 C4 C5 -0.4(5) .
C3 C4 C5 C6 -4.4(5) .
C3 C4 C5 Si1 167.5(3) .
C4 C5 C6 C7 4.0(5) .
Si1 C5 C6 C7 -167.7(3) .
C3 C2 C7 C6 -6.0(5) .
C1 C2 C7 C6 178.6(3) .
C5 C6 C7 C2 1.2(5) .
C2 C1 C14 C19 -148.9(3) .
C38 C1 C14 C19 -31.8(4) .
C26 C1 C14 C19 90.0(3) .
C2 C1 C14 C15 39.8(4) .
C38 C1 C14 C15 156.9(3) .
C26 C1 C14 C15 -81.3(3) .
C19 C14 C15 C16 1.6(5) .
C1 C14 C15 C16 173.4(3) .
C14 C15 C16 C17 -0.1(5) .
C15 C16 C17 C18 -0.5(5) .
C15 C16 C17 Si2 -175.7(2) .
C16 C17 C18 C19 -0.6(5) .
Si2 C17 C18 C19 174.9(3) .
C15 C14 C19 C18 -2.7(5) .
C1 C14 C19 C18 -174.3(3) .
C17 C18 C19 C14 2.2(5) .
C2 C1 C26 C27 158.2(3) .
C38 C1 C26 C27 40.3(4) .
C14 C1 C26 C27 -80.7(3) .
C2 C1 C26 C31 -32.7(4) .
C38 C1 C26 C31 -150.6(3) .
C14 C1 C26 C31 88.4(3) .
C31 C26 C27 C28 2.1(5) .
C1 C26 C27 C28 171.5(3) .
C26 C27 C28 C29 -1.3(5) .
C27 C28 C29 C30 -0.1(5) .
C27 C28 C29 Si3 -177.7(2) .
C28 C29 C30 C31 0.5(5) .
Si3 C29 C30 C31 178.1(3) .
C29 C30 C31 C26 0.4(6) .
C27 C26 C31 C30 -1.7(5) .
C1 C26 C31 C30 -171.0(3) .
C2 C1 C38 C43 81.1(3) .
C14 C1 C38 C43 -41.2(4) .
C26 C1 C38 C43 -155.9(3) .
C2 C1 C38 C39 -91.1(3) .
C14 C1 C38 C39 146.7(3) .
C26 C1 C38 C39 31.9(4) .
C43 C38 C39 C40 3.4(5) .
C1 C38 C39 C40 175.8(3) .
C38 C39 C40 C41 -0.3(5) .
C39 C40 C41 C42 -1.5(5) .
C39 C40 C41 Si4 176.7(2) .
C40 C41 C42 C43 0.2(5) .
Si4 C41 C42 C43 -178.0(3) .
C41 C42 C43 C38 3.0(6) .
C39 C38 C43 C42 -4.7(5) .
C1 C38 C43 C42 -177.4(3) .
C58 C56 C57 C58 -0.1(18) 3_755
C57 C56 C58 C57 0.1(17) 3_755
C11 C12 Si1 O1 -63.2(4) .
C13 C12 Si1 O1 170.8(4) .
C11 C12 Si1 C5 53.3(4) .
C13 C12 Si1 C5 -72.7(5) .
C11 C12 Si1 C9 177.5(4) .
C13 C12 Si1 C9 51.5(5) .
C4 C5 Si1 O1 13.0(3) .
C6 C5 Si1 O1 -175.6(3) .
C4 C5 Si1 C12 -102.1(3) .
C6 C5 Si1 C12 69.3(3) .
C4 C5 Si1 C9 135.9(3) .
C6 C5 Si1 C9 -52.7(3) .
C10 C9 Si1 O1 67.4(4) .
C59 C9 Si1 O1 145.1(11) .
C8 C9 Si1 O1 -57.7(4) .
C10 C9 Si1 C12 -175.6(4) .
C59 C9 Si1 C12 -97.9(11) .
C8 C9 Si1 C12 59.3(4) .
C10 C9 Si1 C5 -54.7(4) .
C59 C9 Si1 C5 23.0(12) .
C8 C9 Si1 C5 -179.8(3) .
C16 C17 Si2 O2 -153.6(3) .
C18 C17 Si2 O2 31.3(3) .
C16 C17 Si2 C24 88.9(3) .
C18 C17 Si2 C24 -86.3(3) .
C16 C17 Si2 C21 -32.8(3) .
C18 C17 Si2 C21 152.0(3) .
C25 C24 Si2 O2 -54.5(3) .
C23 C24 Si2 O2 -179.6(3) .
C25 C24 Si2 C17 62.2(3) .
C23 C24 Si2 C17 -62.9(4) .
C25 C24 Si2 C21 -173.8(3) .
C23 C24 Si2 C21 61.1(4) .
C20 C21 Si2 O2 68.0(3) .
C22 C21 Si2 O2 -56.7(3) .
C20 C21 Si2 C17 -51.6(4) .
C22 C21 Si2 C17 -176.2(3) .
C20 C21 Si2 C24 -173.2(3) .
C22 C21 Si2 C24 62.2(3) .
C32 C33 Si3 O3 58.9(4) .
C34 C33 Si3 O3 -177.2(3) .
C32 C33 Si3 C36 -179.4(3) .
C34 C33 Si3 C36 -55.4(4) .
C32 C33 Si3 C29 -58.3(4) .
C34 C33 Si3 C29 65.7(4) .
C37 C36 Si3 O3 -61.2(3) .
C35 C36 Si3 O3 64.1(3) .
C37 C36 Si3 C33 179.6(3) .
C35 C36 Si3 C33 -55.2(3) .
C37 C36 Si3 C29 57.9(3) .
C35 C36 Si3 C29 -176.9(3) .
C28 C29 Si3 O3 -36.3(3) .
C30 C29 Si3 O3 146.2(3) .
C28 C29 Si3 C33 80.5(3) .
C30 C29 Si3 C33 -97.0(3) .
C28 C29 Si3 C36 -157.6(3) .
C30 C29 Si3 C36 24.9(3) .
C49 C48 Si4 O4 -71.6(3) .
C47 C48 Si4 O4 51.4(3) .
C49 C48 Si4 C45 45.4(3) .
C47 C48 Si4 C45 168.4(3) .
C49 C48 Si4 C41 167.8(3) .
C47 C48 Si4 C41 -69.3(3) .
C46 C45 Si4 O4 -176.7(3) .
C44 C45 Si4 O4 -50.9(3) .
C46 C45 Si4 C48 63.8(3) .
C44 C45 Si4 C48 -170.4(3) .
C46 C45 Si4 C41 -57.6(3) .
C44 C45 Si4 C41 68.2(3) .
C42 C41 Si4 O4 -131.8(3) .
C40 C41 Si4 O4 50.2(3) .
C42 C41 Si4 C48 -11.0(3) .
C40 C41 Si4 C48 171.0(3) .
C42 C41 Si4 C45 111.4(3) .
C40 C41 Si4 C45 -66.6(3) .
C55 C50 C51 C52 0.4(15) .
C50 C51 C52 C53 2.2(15) .
C51 C50 C55 C54 2(2) .
C53 C54 C55 C50 -8(3) .
C55 C54 C53 C52 11(3) .
C51 C52 C53 C54 -7(2) .
